data_4020166
loop_
_publ_author_name
'Dwight D. Kim'
'Suk Joong Lee'
'Peter Beak'

_journal_name_full 'Journal of Organic Chemistry'
_journal_page_first 5376
_journal_page_last 5386
_journal_paper_doi 10.1021/jo047752m
_journal_volume 70
_journal_year 2005
_chemical_absolute_configuration ad
_chemical_formula_moiety 'C15 H20 N4 O2 S'
_chemical_formula_sum 'C15 H20 N4 O2 S'
_chemical_formula_weight 320.41
_space_group_IT_number 4
_symmetry_cell_setting monoclinic
_symmetry_space_group_name_Hall 'P 2yb'
_symmetry_space_group_name_H-M 'P 1 21 1'
_cell_angle_alpha 90.00
_cell_angle_beta 92.230(6)
_cell_angle_gamma 90.00
_cell_formula_units_Z 2
_cell_length_a 5.4049(19)
_cell_length_b 8.413(3)
_cell_length_c 17.658(6)
_cell_measurement_temperature 193(2)
_cell_volume 802.3(5)
_diffrn_ambient_temperature 193(2)
_exptl_crystal_density_diffrn 1.326
_cod_depositor_comments
;
The following automatic conversions were performed:
'_symmetry_cell_setting' value 'Monoclinic' changed to 'monoclinic'
according to '/home/saulius/struct/CIF-dictionaries/cif_core.dic'
dictionary named 'cif_core.dic' version 2.4.1 from 2010-06-29.

Automatic conversion script
Id: cif_fix_enum 1527 2010-12-29 10:47:43Z saulius 
;
_cod_original_sg_symbol_Hall 'P 2yb '
_cod_original_sg_symbol_H-M 'P 21'
_cod_database_code 4020166

loop_
_symmetry_equiv_pos_as_xyz
'x, y, z'
'-x, y+1/2, -z'

loop_
_atom_site_label
_atom_site_type_symbol
_atom_site_fract_x
_atom_site_fract_y
_atom_site_fract_z
_atom_site_U_iso_or_equiv
_atom_site_adp_type
_atom_site_occupancy
_atom_site_symmetry_multiplicity
_atom_site_calc_flag
_atom_site_refinement_flags
_atom_site_disorder_assembly
_atom_site_disorder_group
C1 C 0.5115(4) 0.6542(3) 0.92735(13) 0.0343(6) Uani 1 1 d . . .
H1A H 0.372(4) 0.717(3) 0.9091(12) 0.041 Uiso 1 1 d . . .
C2 C 0.5612(5) 0.6433(3) 1.00420(14) 0.0410(7) Uani 1 1 d . . .
H2A H 0.461(5) 0.694(3) 1.0373(13) 0.049 Uiso 1 1 d . . .
C3 C 0.7613(4) 0.5571(4) 1.03170(12) 0.0388(6) Uani 1 1 d . . .
H3A H 0.794(4) 0.561(3) 1.0849(13) 0.047 Uiso 1 1 d . . .
C4 C 0.9086(5) 0.4801(3) 0.98172(14) 0.0399(6) Uani 1 1 d . . .
H4A H 1.030(5) 0.421(3) 1.0011(15) 0.048 Uiso 1 1 d . . .
C5 C 0.8598(4) 0.4917(3) 0.90435(13) 0.0331(6) Uani 1 1 d . . .
H5A H 0.961(4) 0.442(3) 0.8731(12) 0.040 Uiso 1 1 d . . .
C6 C 0.6598(4) 0.5803(3) 0.87612(11) 0.0270(5) Uani 1 1 d . . .
C7 C 0.6201(4) 0.6107(2) 0.79167(12) 0.0280(5) Uani 1 1 d . A .
H7A H 0.455(4) 0.668(3) 0.7846(11) 0.034 Uiso 1 1 d . . .
C8 C 0.8282(4) 0.7157(3) 0.75919(12) 0.0308(5) Uani 1 1 d DU . .
H8B H 0.9864 0.6567 0.7525 0.037 Uiso 0.198(9) 1 calc PR A 2
H8A H 0.9679 0.6448 0.7454 0.037 Uiso 0.802(9) 1 calc PR A 1
C9 C 0.9329(8) 0.8495(4) 0.8091(3) 0.0346(11) Uani 0.802(9) 1 d PDU A 1
H9A H 1.0949 0.8864 0.7915 0.042 Uiso 0.802(9) 1 calc PR A 1
H9B H 0.9520 0.8157 0.8627 0.042 Uiso 0.802(9) 1 calc PR A 1
C10 C 0.7348(8) 0.9789(5) 0.7989(2) 0.0375(10) Uani 0.802(9) 1 d PDU A 1
H10A H 0.8052 1.0849 0.8109 0.045 Uiso 0.802(9) 1 calc PR A 1
H10B H 0.5952 0.9587 0.8323 0.045 Uiso 0.802(9) 1 calc PR A 1
C11 C 0.6483(19) 0.9694(9) 0.7152(5) 0.0356(9) Uani 0.802(9) 1 d PDU A 1
H11A H 0.7231 1.0561 0.6859 0.043 Uiso 0.802(9) 1 calc PR A 1
H11B H 0.4658 0.9784 0.7100 0.043 Uiso 0.802(9) 1 calc PR A 1
C12 C 0.7348(4) 0.8057(3) 0.68653(12) 0.0310(5) Uani 1 1 d DU A .
H12A H 0.5889 0.7478 0.6635 0.037 Uiso 0.802(9) 1 calc PR A 1
H12B H 0.5902 0.7467 0.6634 0.037 Uiso 0.198(9) 1 calc PR A 2
C13 C 0.9336(4) 0.8127(3) 0.63001(12) 0.0314(6) Uani 1 1 d . . .
H13A H 0.982(4) 0.710(3) 0.6118(12) 0.038 Uiso 1 1 d . . .
C14 C 1.3202(4) 1.0695(3) 0.53567(11) 0.0299(5) Uani 1 1 d . A .
C15 C 0.6048(4) 0.4582(3) 0.74412(14) 0.0305(5) Uani 1 1 d . . .
H15A H 0.605(4) 0.480(3) 0.6891(13) 0.037 Uiso 1 1 d . . .
H15B H 0.732(4) 0.385(3) 0.7593(13) 0.037 Uiso 1 1 d . . .
N1 N 1.0338(3) 0.9418(2) 0.61182(10) 0.0310(5) Uani 1 1 d . A .
N2 N 1.2167(4) 0.9343(3) 0.55909(11) 0.0322(5) Uani 1 1 d . . .
H2 H 1.264(4) 0.850(3) 0.5429(14) 0.039 Uiso 1 1 d . . .
N3 N 1.2327(5) 1.2030(3) 0.56306(14) 0.0448(6) Uani 1 1 d . . .
H3B H 1.103(5) 1.204(3) 0.5956(15) 0.054 Uiso 1 1 d . . .
H3C H 1.298(5) 1.294(3) 0.5505(15) 0.054 Uiso 1 1 d . . .
N4 N 0.3667(4) 0.3723(2) 0.75531(13) 0.0377(5) Uani 1 1 d . A .
O1 O 0.3541(4) 0.2801(2) 0.80770(12) 0.0642(6) Uani 1 1 d . . .
O2 O 0.1912(3) 0.4044(2) 0.71162(11) 0.0563(5) Uani 1 1 d . . .
S1 S 1.54958(11) 1.06399(7) 0.47298(3) 0.03661(17) Uani 1 1 d . . .
C16 C 0.854(4) 0.8536(13) 0.8169(8) 0.037(3) Uani 0.198(9) 1 d PDU A 2
H16A H 0.7216 0.8450 0.8540 0.044 Uiso 0.198(9) 1 calc PR A 2
H16B H 1.0154 0.8455 0.8450 0.044 Uiso 0.198(9) 1 calc PR A 2
C17 C 0.835(3) 1.0152(15) 0.7768(9) 0.033(2) Uani 0.198(9) 1 d PDU A 2
H17A H 0.9948 1.0488 0.7565 0.040 Uiso 0.198(9) 1 calc PR A 2
H17B H 0.7719 1.0993 0.8102 0.040 Uiso 0.198(9) 1 calc PR A 2
C18 C 0.645(7) 0.969(3) 0.714(2) 0.036(3) Uani 0.198(9) 1 d PDU A 2
H18A H 0.6430 1.0476 0.6718 0.043 Uiso 0.198(9) 1 calc PR A 2
H18B H 0.4762 0.9614 0.7334 0.043 Uiso 0.198(9) 1 calc PR A 2

loop_
_atom_site_aniso_label
_atom_site_aniso_U_11
_atom_site_aniso_U_22
_atom_site_aniso_U_33
_atom_site_aniso_U_23
_atom_site_aniso_U_13
_atom_site_aniso_U_12
C1 0.0344(14) 0.0356(14) 0.0328(15) 0.0011(11) 0.0003(11) 0.0091(12)
C2 0.0438(16) 0.0483(16) 0.0316(15) -0.0010(12) 0.0089(12) 0.0067(13)
C3 0.0447(14) 0.0431(14) 0.0284(12) 0.0065(15) -0.0007(11) -0.0043(15)
C4 0.0367(15) 0.0422(15) 0.0403(16) 0.0107(12) -0.0036(12) 0.0062(13)
C5 0.0306(14) 0.0351(13) 0.0342(14) 0.0025(11) 0.0077(11) 0.0048(11)
C6 0.0271(11) 0.0238(12) 0.0305(11) 0.0051(11) 0.0048(9) -0.0020(12)
C7 0.0273(12) 0.0269(14) 0.0298(13) 0.0015(9) 0.0026(10) 0.0009(9)
C8 0.0313(13) 0.0323(13) 0.0288(13) 0.0046(10) 0.0010(11) -0.0011(11)
C9 0.025(2) 0.0413(19) 0.0372(19) 0.0068(14) -0.0047(16) -0.0094(15)
C10 0.041(2) 0.0289(18) 0.042(2) -0.0067(15) -0.0020(17) -0.0034(16)
C11 0.0338(19) 0.038(2) 0.0355(19) 0.0074(17) 0.0048(17) 0.0071(18)
C12 0.0334(13) 0.0340(13) 0.0252(12) 0.0020(10) -0.0017(10) -0.0073(11)
C13 0.0409(15) 0.0249(14) 0.0283(13) -0.0012(11) -0.0001(11) -0.0008(12)
C14 0.0388(12) 0.0244(12) 0.0263(11) 0.0068(13) -0.0008(9) 0.0015(14)
C15 0.0288(13) 0.0291(14) 0.0339(14) 0.0001(12) 0.0061(11) -0.0012(11)
N1 0.0377(11) 0.0290(12) 0.0268(10) 0.0008(9) 0.0057(9) -0.0014(10)
N2 0.0424(13) 0.0229(12) 0.0317(12) -0.0024(10) 0.0095(10) 0.0000(10)
N3 0.0603(17) 0.0224(13) 0.0538(16) -0.0014(11) 0.0271(12) -0.0012(12)
N4 0.0368(13) 0.0296(12) 0.0476(14) -0.0130(11) 0.0119(11) -0.0037(10)
O1 0.0701(15) 0.0496(13) 0.0745(14) 0.0162(11) 0.0240(12) -0.0131(10)
O2 0.0346(10) 0.0626(13) 0.0712(13) -0.0151(11) -0.0042(10) 0.0003(9)
S1 0.0471(4) 0.0263(3) 0.0374(3) 0.0048(3) 0.0138(3) 0.0026(3)
C16 0.032(6) 0.038(5) 0.040(5) 0.011(4) -0.010(5) -0.019(5)
C17 0.033(4) 0.032(4) 0.036(4) -0.002(3) 0.004(4) -0.002(4)
C18 0.035(6) 0.035(5) 0.037(5) 0.002(5) 0.001(5) 0.002(5)

loop_
_geom_bond_atom_site_label_1
_geom_bond_atom_site_label_2
_geom_bond_distance
_geom_bond_site_symmetry_2
_geom_bond_publ_flag
C1 C2 1.376(3) . ?
C1 C6 1.380(3) . ?
C1 H1A 0.97(2) . ?
C2 C3 1.375(3) . ?
C2 H2A 0.91(2) . ?
C3 C4 1.374(3) . ?
C3 H3A 0.95(2) . ?
C4 C5 1.385(3) . ?
C4 H4A 0.88(3) . ?
C5 C6 1.390(3) . ?
C5 H5A 0.89(2) . ?
C6 C7 1.520(3) . ?
C7 C15 1.534(3) . ?
C7 C8 1.557(3) . ?
C7 H7A 1.02(2) . ?
C8 C9 1.525(4) . ?
C8 C16 1.546(8) . ?
C8 C12 1.557(3) . ?
C8 H8B 1.0000 . ?
C8 H8A 1.0000 . ?
C9 C10 1.532(4) . ?
C9 H9A 0.9900 . ?
C9 H9B 0.9900 . ?
C10 C11 1.535(6) . ?
C10 H10A 0.9900 . ?
C10 H10B 0.9900 . ?
C11 C12 1.546(4) . ?
C11 H11A 0.9900 . ?
C11 H11B 0.9900 . ?
C12 C13 1.496(3) . ?
C12 C18 1.540(8) . ?
C12 H12A 1.0000 . ?
C12 H12B 1.0000 . ?
C13 N1 1.261(3) . ?
C13 H13A 0.96(2) . ?
C14 N3 1.318(3) . ?
C14 N2 1.340(3) . ?
C14 S1 1.695(2) . ?
C15 N4 1.495(3) . ?
C15 H15A 0.99(2) . ?
C15 H15B 0.96(2) . ?
N1 N2 1.386(3) . ?
N2 H2 0.81(2) . ?
N3 H3B 0.92(3) . ?
N3 H3C 0.88(3) . ?
N4 O1 1.212(3) . ?
N4 O2 1.229(3) . ?
C16 C17 1.534(8) . ?
C16 H16A 0.9900 . ?
C16 H16B 0.9900 . ?
C17 C18 1.538(8) . ?
C17 H17A 0.9900 . ?
C17 H17B 0.9900 . ?
C18 H18A 0.9900 . ?
C18 H18B 0.9900 . ?
